data_1517279
loop_
_publ_author_name
'Braun, Doris E.'
'Gelbrich, Thomas'
'Kahlenberg, Volker'
'Griesser, Ulrich J.'

_publ_section_title
;
 Insights into hydrate formation and stability of morphinanes from a
 combination of experimental and computational approaches.
;
_journal_issue 9
_journal_name_full 'Molecular pharmaceutics'
_journal_page_first 3145
_journal_page_last 3163
_journal_paper_doi 10.1021/mp500334z
_journal_volume 11
_journal_year 2014
_chemical_absolute_configuration syn
_chemical_formula_moiety 'C18 H22 N O3, Cl'
_chemical_formula_sum 'C18 H22 Cl N O3'
_chemical_formula_weight 335.82
_chemical_name_common 'Codeine Hydrochloride Anhydrate I'
_chemical_name_systematic
;
 (5a,6a)-7,8-didehydro-4,5-epoxy-3-methoxy-17-methylmorphinan-6-ol hydrochloride
;
_space_group_IT_number 19
_symmetry_cell_setting orthorhombic
_symmetry_space_group_name_Hall 'P 2ac 2ab'
_symmetry_space_group_name_H-M 'P 21 21 21'
_atom_sites_solution_hydrogens geom
_atom_sites_solution_primary direct
_atom_sites_solution_secondary difmap
_audit_conform_dict_location ftp://ftp.iucr.org/pub/cif_core.dic
_audit_conform_dict_name cif_core.dic
_audit_conform_dict_version 2.4.3
_audit_creation_date 2013-11-20T08:13:10-00:00
_audit_creation_method 'WinGX routine CIF_UPDATE'
_cell_angle_alpha 90
_cell_angle_beta 90
_cell_angle_gamma 90
_cell_formula_units_Z 4
_cell_length_a 7.14435(17)
_cell_length_b 13.2304(3)
_cell_length_c 16.5408(4)
_cell_measurement_reflns_used 7047
_cell_measurement_temperature 173(2)
_cell_measurement_theta_max 28.5939
_cell_measurement_theta_min 3.0732
_cell_volume 1563.48(6)
_computing_cell_refinement
;
        CrysAlisPro, Agilent Technologies,
        Version 1.171.35.19 (release 27-10-2011 CrysAlis171 .NET)
        (compiled Oct 27 2011,15:02:11)
;
_computing_data_collection
;
        CrysAlisPro, Agilent Technologies,
        Version 1.171.35.19 (release 27-10-2011 CrysAlis171 .NET)
        (compiled Oct 27 2011,15:02:11)
;
_computing_data_reduction
;
        CrysAlisPro, Agilent Technologies,
        Version 1.171.35.19 (release 27-10-2011 CrysAlis171 .NET)
        (compiled Oct 27 2011,15:02:11)
;
_computing_molecular_graphics 'Ortep for Windows (Farrugia, 2012)'
_computing_publication_material 'WinGX publication routines (Farrugia, 2012)'
_computing_structure_refinement 'SHELXL-2013 (Sheldrick, 2013)'
_diffrn_ambient_temperature 173(2)
_diffrn_measured_fraction_theta_full 0.998
_diffrn_measured_fraction_theta_max 0.996
_diffrn_radiation_probe x-ray
_diffrn_radiation_type MoK\a
_diffrn_radiation_wavelength 0.71073
_diffrn_reflns_av_R_equivalents 0.0285
_diffrn_reflns_Laue_measured_fraction_full 0.998
_diffrn_reflns_Laue_measured_fraction_max 0.996
_diffrn_reflns_limit_h_max 6
_diffrn_reflns_limit_h_min -8
_diffrn_reflns_limit_k_max 16
_diffrn_reflns_limit_k_min -15
_diffrn_reflns_limit_l_max 20
_diffrn_reflns_limit_l_min -19
_diffrn_reflns_number 12628
_diffrn_reflns_point_group_measured_fraction_full 0.999
_diffrn_reflns_point_group_measured_fraction_max 0.995
_diffrn_reflns_theta_full 25.242
_diffrn_reflns_theta_max 25.993
_diffrn_reflns_theta_min 3.079
_exptl_absorpt_coefficient_mu 0.26
_exptl_absorpt_correction_T_max 1
_exptl_absorpt_correction_T_min 0.96688
_exptl_absorpt_correction_type multi-scan
_exptl_absorpt_process_details
;
        CrysAlisPro, Agilent Technologies,
        Version 1.171.35.19 (release 27-10-2011 CrysAlis171 .NET)
        (compiled Oct 27 2011,15:02:11)
        Empirical absorption correction using spherical harmonics,
 implemented in SCALE3 ABSPACK scaling algorithm.
;
_exptl_crystal_colour colourless
_exptl_crystal_density_diffrn 1.427
_exptl_crystal_density_method 'not measured'
_exptl_crystal_description 'fragment of a prism'
_exptl_crystal_F_000 712
_exptl_crystal_size_max 0.32
_exptl_crystal_size_mid 0.3
_exptl_crystal_size_min 0.25
_refine_diff_density_max 0.236
_refine_diff_density_min -0.17
_refine_diff_density_rms 0.038
_refine_ls_abs_structure_details
;
 Flack x determined using 1172 quotients [(I+)-(I-)]/[(I+)+(I-)]
 (Parsons and Flack (2004), Acta Cryst. A60, s61).
;
_refine_ls_abs_structure_Flack -0.11(5)
_refine_ls_extinction_method none
_refine_ls_goodness_of_fit_ref 1.053
_refine_ls_hydrogen_treatment mixed
_refine_ls_matrix_type full
_refine_ls_number_constraints 0
_refine_ls_number_parameters 218
_refine_ls_number_reflns 3062
_refine_ls_number_restraints 2
_refine_ls_restrained_S_all 1.055
_refine_ls_R_factor_all 0.032
_refine_ls_R_factor_gt 0.0298
_refine_ls_shift/su_max 0
_refine_ls_shift/su_mean 0
_refine_ls_structure_factor_coef Fsqd
_refine_ls_weighting_details 'w=1/[\s^2^(Fo^2^)+(0.0360P)^2^+0.4614P] where P=(Fo^2^+2Fc^2^)/3'
_refine_ls_weighting_scheme calc
_refine_ls_wR_factor_gt 0.0727
_refine_ls_wR_factor_ref 0.0739
_reflns_number_gt 2897
_reflns_number_total 3062
_reflns_threshold_expression 'I > 2\s(I)'
_cod_data_source_file mp500334z_si_002.cif
_cod_data_source_block CCl-I
_cod_depositor_comments 'Adding full bibliography for 1517277--1517281.cif.'
_cod_database_code 1517279

loop_
_symmetry_equiv_pos_as_xyz
'x, y, z'
'-x+1/2, -y, z+1/2'
'x+1/2, -y+1/2, -z'
'-x, y+1/2, -z+1/2'

loop_
_atom_site_label
_atom_site_type_symbol
_atom_site_fract_x
_atom_site_fract_y
_atom_site_fract_z
_atom_site_U_iso_or_equiv
_atom_site_adp_type
_atom_site_occupancy
_atom_site_calc_flag
Cl Cl 0.02805(9) 0.26367(5) 0.33444(4) 0.03137(17) Uani 1 d
O1 O 0.5047(2) 0.22400(11) 0.22257(9) 0.0223(4) Uani 1 d
O3 O 0.4088(3) 0.15682(13) 0.37568(10) 0.0283(4) Uani 1 d
H3 H 0.308(4) 0.183(2) 0.353(2) 0.054(11) Uiso 1 d
O2 O 0.2787(3) 0.36646(12) 0.13388(12) 0.0309(4) Uani 1 d
N1 N 0.7056(3) -0.10437(15) 0.06952(12) 0.0209(4) Uani 1 d
H1N H 0.781(4) -0.1380(19) 0.1039(16) 0.031(8) Uiso 1 d
C15 C 0.4545(3) 0.10852(16) 0.12226(13) 0.0164(4) Uani 1 d
C9 C 0.5104(3) -0.10047(17) 0.10463(13) 0.0183(5) Uani 1 d
H9 H 0.4675 -0.1717 0.1125 0.022 Uiso 1 calc
C2 C 0.2077(3) 0.22793(18) 0.04132(14) 0.0229(5) Uani 1 d
H2 H 0.1273 0.2702 0.0105 0.027 Uiso 1 calc
C13 C 0.7931(3) -0.00225(17) 0.05940(15) 0.0235(5) Uani 1 d
H13A H 0.7237 0.0362 0.0177 0.028 Uiso 1 calc
H13B H 0.9239 -0.0102 0.0407 0.028 Uiso 1 calc
C10 C 0.3694(3) -0.04836(17) 0.04848(15) 0.0216(5) Uani 1 d
H10A H 0.4053 -0.0623 -0.0082 0.026 Uiso 1 calc
H10B H 0.2443 -0.0785 0.0576 0.026 Uiso 1 calc
C16 C 0.5946(3) 0.05793(16) 0.17636(13) 0.0165(5) Uani 1 d
C8 C 0.3437(3) -0.05175(19) 0.23389(15) 0.0220(5) Uani 1 d
H8 H 0.248 -0.0986 0.2202 0.026 Uiso 1 calc
C12 C 0.7911(3) 0.05610(17) 0.13831(14) 0.0210(5) Uani 1 d
H12A H 0.8331 0.1263 0.1283 0.025 Uiso 1 calc
H12B H 0.8801 0.0245 0.1766 0.025 Uiso 1 calc
C6 C 0.4702(4) 0.08358(17) 0.32053(14) 0.0224(5) Uani 1 d
H6 H 0.5589 0.0399 0.3516 0.027 Uiso 1 calc
C1 C 0.2314(3) 0.12791(18) 0.01809(14) 0.0210(5) Uani 1 d
H1 H 0.1628 0.102 -0.0265 0.025 Uiso 1 calc
C14 C 0.5263(3) -0.05144(16) 0.18904(12) 0.0166(5) Uani 1 d
H14 H 0.6216 -0.0891 0.2215 0.02 Uiso 1 calc
C5 C 0.5869(3) 0.12835(17) 0.25097(14) 0.0194(5) Uani 1 d
H5 H 0.7172 0.1412 0.2705 0.023 Uiso 1 calc
C4 C 0.4188(3) 0.20407(17) 0.15036(13) 0.0184(5) Uani 1 d
C3 C 0.2987(3) 0.26798(17) 0.10867(14) 0.0217(5) Uani 1 d
C11 C 0.3553(3) 0.06494(17) 0.05984(14) 0.0174(5) Uani 1 d
C18 C 0.0922(4) 0.3995(2) 0.14603(16) 0.0300(6) Uani 1 d
H18A H 0.0233 0.3954 0.0949 0.045 Uiso 1 calc
H18B H 0.0928 0.4695 0.1652 0.045 Uiso 1 calc
H18C H 0.0314 0.3563 0.1864 0.045 Uiso 1 calc
C7 C 0.3184(4) 0.01420(18) 0.29276(15) 0.0240(5) Uani 1 d
H7 H 0.1995 0.0176 0.3183 0.029 Uiso 1 calc
C17 C 0.7181(4) -0.1636(2) -0.00695(15) 0.0299(6) Uani 1 d
H17A H 0.6474 -0.129 -0.0495 0.045 Uiso 1 calc
H17B H 0.6657 -0.2312 0.0017 0.045 Uiso 1 calc
H17C H 0.8495 -0.1695 -0.0233 0.045 Uiso 1 calc

loop_
_atom_site_aniso_label
_atom_site_aniso_U_11
_atom_site_aniso_U_22
_atom_site_aniso_U_33
_atom_site_aniso_U_23
_atom_site_aniso_U_13
_atom_site_aniso_U_12
Cl 0.0266(3) 0.0339(3) 0.0337(3) 0.0028(3) -0.0062(3) -0.0035(3)
O1 0.0288(9) 0.0147(8) 0.0233(8) -0.0020(6) -0.0063(7) 0.0012(7)
O3 0.0345(11) 0.0288(9) 0.0216(9) -0.0080(8) -0.0019(8) 0.0018(8)
O2 0.0269(10) 0.0179(8) 0.0477(11) -0.0041(8) -0.0057(9) 0.0066(7)
N1 0.0218(11) 0.0209(10) 0.0199(10) -0.0001(9) 0.0024(9) 0.0026(9)
C15 0.0142(11) 0.0170(10) 0.0178(10) 0.0017(9) 0.0019(9) -0.0010(9)
C9 0.0193(12) 0.0159(10) 0.0198(10) -0.0017(9) 0.0018(10) -0.0011(9)
C2 0.0207(12) 0.0218(12) 0.0262(12) 0.0065(10) -0.0030(10) 0.0037(10)
C13 0.0206(12) 0.0223(12) 0.0278(12) 0.0030(11) 0.0055(11) 0.0003(10)
C10 0.0216(13) 0.0193(12) 0.0239(12) -0.0034(10) -0.0043(10) -0.0009(9)
C16 0.0148(10) 0.0155(10) 0.0191(11) 0.0004(9) -0.0006(9) -0.0023(8)
C8 0.0215(13) 0.0197(11) 0.0248(12) 0.0011(10) 0.0036(10) -0.0055(10)
C12 0.0165(12) 0.0204(11) 0.0261(12) 0.0013(10) -0.0001(10) -0.0016(9)
C6 0.0252(13) 0.0224(11) 0.0197(11) -0.0032(9) 0.0008(10) 0.0004(10)
C1 0.0177(12) 0.0249(12) 0.0203(11) 0.0014(10) -0.0022(10) -0.0022(10)
C14 0.0176(11) 0.0148(10) 0.0174(10) 0.0009(8) -0.0002(9) 0.0000(9)
C5 0.0192(11) 0.0163(11) 0.0228(12) -0.0021(9) -0.0048(10) 0.0011(9)
C4 0.0162(11) 0.0192(11) 0.0197(11) -0.0001(9) 0.0008(9) -0.0037(9)
C3 0.0203(12) 0.0172(11) 0.0275(12) 0.0019(10) 0.0008(10) 0.0009(9)
C11 0.0150(11) 0.0197(11) 0.0175(11) 0.0012(10) 0.0024(9) -0.0021(9)
C18 0.0312(14) 0.0312(13) 0.0277(13) -0.0018(11) 0.0008(11) 0.0088(12)
C7 0.0235(13) 0.0245(12) 0.0239(12) 0.0014(10) 0.0066(10) -0.0032(10)
C17 0.0370(15) 0.0292(13) 0.0236(13) -0.0055(11) 0.0052(12) 0.0038(12)

loop_
_atom_type_symbol
_atom_type_description
_atom_type_scat_dispersion_real
_atom_type_scat_dispersion_imag
_atom_type_scat_source
C C 0.0033 0.0016 'International Tables Vol C Tables 4.2.6.8 and 6.1.1.4'
H H 0 0 'International Tables Vol C Tables 4.2.6.8 and 6.1.1.4'
N N 0.0061 0.0033 'International Tables Vol C Tables 4.2.6.8 and 6.1.1.4'
Cl Cl 0.1484 0.1585 'International Tables Vol C Tables 4.2.6.8 and 6.1.1.4'
O O 0.0106 0.006 'International Tables Vol C Tables 4.2.6.8 and 6.1.1.4'

loop_
_geom_angle_atom_site_label_1
_geom_angle_atom_site_label_2
_geom_angle_atom_site_label_3
_geom_angle
C4 O1 C5 106.97(17)
C6 O3 H3 104(2)
C3 O2 C18 115.6(2)
C17 N1 C13 110.76(18)
C17 N1 C9 113.53(19)
C13 N1 C9 113.39(18)
C17 N1 H1N 103.9(18)
C13 N1 H1N 105.4(18)
C9 N1 H1N 109.1(19)
C4 C15 C11 122.9(2)
C4 C15 C16 109.48(19)
C11 C15 C16 127.1(2)
N1 C9 C10 112.88(18)
N1 C9 C14 107.10(18)
C10 C9 C14 114.02(19)
N1 C9 H9 107.5
C10 C9 H9 107.5
C14 C9 H9 107.5
C1 C2 C3 121.8(2)
C1 C2 H2 119.1
C3 C2 H2 119.1
N1 C13 C12 111.04(19)
N1 C13 H13A 109.4
C12 C13 H13A 109.4
N1 C13 H13B 109.4
C12 C13 H13B 109.4
H13A C13 H13B 108
C11 C10 C9 114.43(19)
C11 C10 H10A 108.7
C9 C10 H10A 108.7
C11 C10 H10B 108.7
C9 C10 H10B 108.7
H10A C10 H10B 107.6
C15 C16 C12 111.83(18)
C15 C16 C14 106.78(18)
C12 C16 C14 109.25(18)
C15 C16 C5 100.57(17)
C12 C16 C5 111.60(18)
C14 C16 C5 116.46(18)
C7 C8 C14 118.8(2)
C7 C8 H8 120.6
C14 C8 H8 120.6
C13 C12 C16 111.63(19)
C13 C12 H12A 109.3
C16 C12 H12A 109.3
C13 C12 H12B 109.3
C16 C12 H12B 109.3
H12A C12 H12B 108
O3 C6 C7 113.5(2)
O3 C6 C5 112.96(19)
C7 C6 C5 113.58(19)
O3 C6 H6 105.3
C7 C6 H6 105.3
C5 C6 H6 105.3
C2 C1 C11 120.6(2)
C2 C1 H1 119.7
C11 C1 H1 119.7
C8 C14 C16 110.18(19)
C8 C14 C9 112.46(19)
C16 C14 C9 107.14(17)
C8 C14 H14 109
C16 C14 H14 109
C9 C14 H14 109
O1 C5 C6 110.67(19)
O1 C5 C16 106.09(17)
C6 C5 C16 112.56(18)
O1 C5 H5 109.1
C6 C5 H5 109.1
C16 C5 H5 109.1
O1 C4 C15 113.0(2)
O1 C4 C3 126.4(2)
C15 C4 C3 120.6(2)
O2 C3 C4 119.4(2)
O2 C3 C2 123.6(2)
C4 C3 C2 117.0(2)
C15 C11 C1 116.5(2)
C15 C11 C10 118.2(2)
C1 C11 C10 124.8(2)
O2 C18 H18A 109.5
O2 C18 H18B 109.5
H18A C18 H18B 109.5
O2 C18 H18C 109.5
H18A C18 H18C 109.5
H18B C18 H18C 109.5
C8 C7 C6 122.3(2)
C8 C7 H7 118.9
C6 C7 H7 118.9
N1 C17 H17A 109.5
N1 C17 H17B 109.5
H17A C17 H17B 109.5
N1 C17 H17C 109.5
H17A C17 H17C 109.5
H17B C17 H17C 109.5

loop_
_geom_bond_atom_site_label_1
_geom_bond_atom_site_label_2
_geom_bond_distance
O1 C4 1.368(3)
O1 C5 1.472(3)
O3 C6 1.401(3)
O3 H3 0.88(2)
O2 C3 1.376(3)
O2 C18 1.416(3)
N1 C17 1.491(3)
N1 C13 1.498(3)
N1 C9 1.511(3)
N1 H1N 0.90(2)
C15 C4 1.371(3)
C15 C11 1.379(3)
C15 C16 1.500(3)
C9 C10 1.534(3)
C9 C14 1.544(3)
C9 H9 1
C2 C1 1.388(3)
C2 C3 1.394(3)
C2 H2 0.95
C13 C12 1.516(3)
C13 H13A 0.99
C13 H13B 0.99
C10 C11 1.514(3)
C10 H10A 0.99
C10 H10B 0.99
C16 C12 1.539(3)
C16 C14 1.541(3)
C16 C5 1.547(3)
C8 C7 1.320(3)
C8 C14 1.501(3)
C8 H8 0.95
C12 H12A 0.99
C12 H12B 0.99
C6 C7 1.493(3)
C6 C5 1.540(3)
C6 H6 1
C1 C11 1.398(3)
C1 H1 0.95
C14 H14 1
C5 H5 1
C4 C3 1.388(3)
C18 H18A 0.98
C18 H18B 0.98
C18 H18C 0.98
C7 H7 0.95
C17 H17A 0.98
C17 H17B 0.98
C17 H17C 0.98

loop_
_geom_hbond_atom_site_label_D
_geom_hbond_atom_site_label_H
_geom_hbond_atom_site_label_A
_geom_hbond_distance_DH
_geom_hbond_distance_HA
_geom_hbond_distance_DA
_geom_hbond_angle_DHA
O3 H3 Cl 0.88(2) 2.29(2) 3.141(2) 163(3)

loop_
_geom_torsion_atom_site_label_1
_geom_torsion_atom_site_label_2
_geom_torsion_atom_site_label_3
_geom_torsion_atom_site_label_4
_geom_torsion
C17 N1 C9 C10 -62.3(2)
C13 N1 C9 C10 65.3(2)
C17 N1 C9 C14 171.45(18)
C13 N1 C9 C14 -61.0(2)
C17 N1 C13 C12 -176.7(2)
C9 N1 C13 C12 54.4(3)
N1 C9 C10 C11 -88.8(2)
C14 C9 C10 C11 33.7(3)
C4 C15 C16 C12 -103.1(2)
C11 C15 C16 C12 84.7(3)
C4 C15 C16 C14 137.40(19)
C11 C15 C16 C14 -34.7(3)
C4 C15 C16 C5 15.4(2)
C11 C15 C16 C5 -156.7(2)
N1 C13 C12 C16 -51.1(3)
C15 C16 C12 C13 -61.1(2)
C14 C16 C12 C13 56.9(2)
C5 C16 C12 C13 -172.88(18)
C3 C2 C1 C11 -3.0(4)
C7 C8 C14 C16 -38.6(3)
C7 C8 C14 C9 -158.0(2)
C15 C16 C14 C8 -64.7(2)
C12 C16 C14 C8 174.15(18)
C5 C16 C14 C8 46.6(3)
C15 C16 C14 C9 57.9(2)
C12 C16 C14 C9 -63.2(2)
C5 C16 C14 C9 169.26(19)
N1 C9 C14 C8 -174.69(19)
C10 C9 C14 C8 59.7(3)
N1 C9 C14 C16 64.1(2)
C10 C9 C14 C16 -61.5(2)
C4 O1 C5 C6 -105.0(2)
C4 O1 C5 C16 17.3(2)
O3 C6 C5 O1 -41.1(3)
C7 C6 C5 O1 89.9(2)
O3 C6 C5 C16 -159.6(2)
C7 C6 C5 C16 -28.6(3)
C15 C16 C5 O1 -19.4(2)
C12 C16 C5 O1 99.4(2)
C14 C16 C5 O1 -134.3(2)
C15 C16 C5 C6 101.8(2)
C12 C16 C5 C6 -139.5(2)
C14 C16 C5 C6 -13.1(3)
C5 O1 C4 C15 -7.7(3)
C5 O1 C4 C3 169.0(2)
C11 C15 C4 O1 166.9(2)
C16 C15 C4 O1 -5.6(3)
C11 C15 C4 C3 -10.0(3)
C16 C15 C4 C3 177.4(2)
C18 O2 C3 C4 -128.3(2)
C18 O2 C3 C2 53.4(3)
O1 C4 C3 O2 9.5(4)
C15 C4 C3 O2 -174.0(2)
O1 C4 C3 C2 -172.0(2)
C15 C4 C3 C2 4.5(3)
C1 C2 C3 O2 -179.8(2)
C1 C2 C3 C4 1.8(3)
C4 C15 C11 C1 8.6(3)
C16 C15 C11 C1 179.7(2)
C4 C15 C11 C10 -163.9(2)
C16 C15 C11 C10 7.3(3)
C2 C1 C11 C15 -2.1(3)
C2 C1 C11 C10 169.8(2)
C9 C10 C11 C15 -5.5(3)
C9 C10 C11 C1 -177.2(2)
C14 C8 C7 C6 -4.9(4)
O3 C6 C7 C8 171.8(2)
C5 C6 C7 C8 41.0(3)
